data_4509529
loop_
_publ_author_name
'Niu, Jingyang'
'Wang, Kaihua'
'Chen, Huanni'
'Zhao, Junwei'
'Ma, Pengtao'
'Wang, Jingping'
'Li, Mingxue'
'Bai, Yan'
'Dang, Dongbin'

_publ_section_title
;
 Assembly Chemistry between Lanthanide Cations and Monovacant Keggin
 Polyoxotungstates: Two Types of Lanthanide Substituted Phosphotungstates
 [{(\a-PW11O39H)Ln(H2O)3}2]6&#x2212;and
 [{(\a-PW11O39)Ln(H2O)(\h2,\m-1,1)-CH3COO}2]10&#x2212;
;
_journal_issue 10
_journal_name_full 'Crystal Growth &amp; Design'
_journal_page_first 4362
_journal_paper_doi 10.1021/cg900248j
_journal_volume 9
_journal_year 2009
_chemical_formula_sum 'C44 H146 Er2 N10 O92 P2 W22'
_chemical_formula_weight 6728.87
_chemical_name_systematic
;

 ?

;
_space_group_IT_number 14
_symmetry_cell_setting monoclinic
_symmetry_space_group_name_Hall '-P 2ybc'
_symmetry_space_group_name_H-M 'P 1 21/c 1'
_atom_sites_solution_hydrogens geom
_atom_sites_solution_primary direct
_atom_sites_solution_secondary difmap
_audit_creation_method SHELXL-97
_cell_angle_alpha 90.00
_cell_angle_beta 115.3560(10)
_cell_angle_gamma 90.00
_cell_formula_units_Z 2
_cell_length_a 25.2010(15)
_cell_length_b 12.7295(7)
_cell_length_c 22.3888(13)
_cell_measurement_reflns_used 6697
_cell_measurement_temperature 296(2)
_cell_measurement_theta_max 27.65
_cell_measurement_theta_min 2.27
_cell_volume 6490.3(6)
_computing_cell_refinement 'Bruker SMART'
_computing_data_collection 'Bruker SMART'
_computing_data_reduction 'Bruker SAINT'
_computing_molecular_graphics 'Bruker SHELXTL'
_computing_publication_material 'Bruker SHELXTL'
_computing_structure_refinement 'SHELXL-97 (Sheldrick, 1997)'
_computing_structure_solution 'SHELXS-97 (Sheldrick, 1990)'
_diffrn_ambient_temperature 296(2)
_diffrn_measured_fraction_theta_full 1.000
_diffrn_measured_fraction_theta_max 1.000
_diffrn_measurement_device_type 'CCD area detector'
_diffrn_measurement_method 'phi and omega scans'
_diffrn_radiation_monochromator graphite
_diffrn_radiation_source 'fine-focus sealed tube'
_diffrn_radiation_type MoK\a
_diffrn_radiation_wavelength 0.71073
_diffrn_reflns_av_R_equivalents 0.0519
_diffrn_reflns_av_sigmaI/netI 0.0626
_diffrn_reflns_limit_h_max 18
_diffrn_reflns_limit_h_min -29
_diffrn_reflns_limit_k_max 15
_diffrn_reflns_limit_k_min -15
_diffrn_reflns_limit_l_max 26
_diffrn_reflns_limit_l_min -25
_diffrn_reflns_number 32879
_diffrn_reflns_theta_full 25.00
_diffrn_reflns_theta_max 25.00
_diffrn_reflns_theta_min 0.89
_exptl_absorpt_coefficient_mu 20.806
_exptl_absorpt_correction_T_max 0.2301
_exptl_absorpt_correction_T_min 0.1464
_exptl_absorpt_correction_type multi-scan
_exptl_absorpt_process_details SADABS
_exptl_crystal_colour Pink
_exptl_crystal_density_diffrn 3.443
_exptl_crystal_density_method 'not measured'
_exptl_crystal_description prismatic
_exptl_crystal_F_000 6020
_exptl_crystal_size_max 0.15
_exptl_crystal_size_mid 0.12
_exptl_crystal_size_min 0.10
_refine_diff_density_max 1.533
_refine_diff_density_min -2.299
_refine_diff_density_rms 0.295
_refine_ls_extinction_method none
_refine_ls_goodness_of_fit_ref 1.007
_refine_ls_hydrogen_treatment constr
_refine_ls_matrix_type full
_refine_ls_number_parameters 709
_refine_ls_number_reflns 11437
_refine_ls_number_restraints 5
_refine_ls_restrained_S_all 1.007
_refine_ls_R_factor_all 0.0641
_refine_ls_R_factor_gt 0.0383
_refine_ls_shift/su_max 0.002
_refine_ls_shift/su_mean 0.000
_refine_ls_structure_factor_coef Fsqd
_refine_ls_weighting_details 'calc w=1/[\s^2^(Fo^2^)+(0.0534P)^2^+0.0000P] where P=(Fo^2^+2Fc^2^)/3'
_refine_ls_weighting_scheme calc
_refine_ls_wR_factor_gt 0.0934
_refine_ls_wR_factor_ref 0.1054
_reflns_number_gt 8374
_reflns_number_total 11437
_reflns_threshold_expression >2sigma(I)
_cod_data_source_file cg900248jsup4.cif
_cod_data_source_block njy1
_cod_depositor_comments
;
The following automatic conversions were performed:

'_symmetry_cell_setting' value 'Monoclinic' changed to 'monoclinic'
according to /home/saulius/struct/CIF-dictionaries/cif_core.dic
dictionary named 'cif_core.dic' version 2.4.2 from
2011-04-26.

'_exptl_absorpt_correction_type' value 'Multi-scan'
changed to 'multi-scan' according to
/home/saulius/struct/CIF-dictionaries/cif_core.dic dictionary named
'cif_core.dic' version 2.4.2 from 2011-04-26.

Automatic conversion script
Id: cif_fix_values 1891 2012-01-12 08:04:46Z andrius 
;
_cod_original_sg_symbol_H-M P2(1)/c
_cod_database_code 4509529

loop_
_symmetry_equiv_pos_as_xyz
'x, y, z'
'-x, y+1/2, -z+1/2'
'-x, -y, -z'
'x, -y-1/2, z-1/2'

loop_
_atom_site_label
_atom_site_type_symbol
_atom_site_fract_x
_atom_site_fract_y
_atom_site_fract_z
_atom_site_U_iso_or_equiv
_atom_site_adp_type
_atom_site_occupancy
_atom_site_symmetry_multiplicity
_atom_site_calc_flag
_atom_site_refinement_flags
W1 W 0.150477(13) -0.12341(2) 0.368053(14) 0.02313(8) Uani 1 1 d .
W2 W 0.146698(13) 0.22262(2) 0.468386(14) 0.02380(8) Uani 1 1 d .
W3 W 0.270929(13) -0.12366(2) 0.671083(14) 0.02579(8) Uani 1 1 d .
W4 W 0.313510(13) -0.08944(2) 0.422173(15) 0.02895(8) Uani 1 1 d .
W5 W 0.339876(13) -0.21880(2) 0.566300(15) 0.02803(8) Uani 1 1 d .
W6 W 0.176769(13) -0.25045(2) 0.509795(14) 0.02280(8) Uani 1 1 d .
W7 W 0.176276(13) 0.08866(2) 0.622860(14) 0.02387(8) Uani 1 1 d .
W8 W 0.327337(14) 0.12252(2) 0.678351(15) 0.02772(9) Uani 1 1 d .
W9 W 0.396643(13) 0.02848(2) 0.571343(15) 0.02819(8) Uani 1 1 d .
W10 W 0.216514(13) 0.14070(2) 0.373521(14) 0.02766(8) Uani 1 1 d .
W11 W 0.297617(14) 0.26087(2) 0.521087(15) 0.02872(9) Uani 1 1 d .
Er1 Er 0.054828(15) -0.04240(3) 0.457291(16) 0.02921(10) Uani 1 1 d .
P1 P 0.24218(7) -0.00174(13) 0.51913(8) 0.0178(4) Uani 1 1 d .
O1 O 0.1244(2) -0.1727(4) 0.2889(2) 0.0384(16) Uani 1 1 d .
O2 O 0.0985(2) 0.3246(4) 0.4528(2) 0.0370(16) Uani 1 1 d .
O3 O 0.2858(2) -0.2042(4) 0.7369(2) 0.0423(17) Uani 1 1 d .
O4 O 0.3368(2) -0.1263(4) 0.3630(3) 0.0448(16) Uani 1 1 d .
O5 O 0.3798(2) -0.3316(4) 0.5973(3) 0.0386(17) Uani 1 1 d .
O6 O 0.1689(2) -0.3827(4) 0.5219(2) 0.0350(16) Uani 1 1 d .
O7 O 0.1394(2) 0.1404(4) 0.6647(2) 0.0342(15) Uani 1 1 d .
O8 O 0.3770(2) 0.1889(4) 0.7457(3) 0.0423(18) Uani 1 1 d .
O9 O 0.4686(2) 0.0655(4) 0.6025(3) 0.0430(17) Uani 1 1 d .
O10 O 0.2043(2) 0.1831(4) 0.2966(2) 0.0426(17) Uani 1 1 d .
O11 O 0.3362(2) 0.3752(4) 0.5336(3) 0.0434(18) Uani 1 1 d .
O12 O 0.1240(2) 0.0117(4) 0.5613(2) 0.0360(16) Uani 1 1 d .
O13 O 0.2647(2) -0.2604(4) 0.5267(2) 0.0253(13) Uani 1 1 d .
O14 O 0.2133(2) -0.0346(3) 0.6773(2) 0.0281(14) Uani 1 1 d .
O15 O 0.3838(2) -0.0169(4) 0.4846(2) 0.0341(15) Uani 1 1 d .
O16 O 0.3773(2) 0.0586(4) 0.6427(2) 0.0348(15) Uani 1 1 d .
O17 O 0.2566(2) 0.1520(4) 0.6802(2) 0.0300(14) Uani 1 1 d .
O18 O 0.3269(2) -0.1726(4) 0.6400(2) 0.0294(15) Uani 1 1 d .
O19 O 0.3565(2) 0.1552(4) 0.5331(2) 0.0335(15) Uani 1 1 d .
O20 O 0.2739(2) 0.2419(4) 0.4282(2) 0.0327(15) Uani 1 1 d .
O21 O 0.3268(2) -0.0130(4) 0.7158(2) 0.0311(15) Uani 1 1 d .
O22 O 0.1678(2) 0.0192(4) 0.3538(2) 0.0287(14) Uani 1 1 d .
O23 O 0.1010(2) 0.1096(4) 0.4459(2) 0.0297(14) Uani 1 1 d .
O24 O 0.2152(2) -0.1986(4) 0.6000(2) 0.0262(14) Uani 1 1 d .
O25 O 0.3116(2) 0.2233(4) 0.6098(2) 0.0294(15) Uani 1 1 d .
O26 O 0.0853(2) -0.0907(4) 0.3739(2) 0.0277(14) Uani 1 1 d .
O27 O 0.3430(2) -0.2057(4) 0.4815(2) 0.0354(15) Uani 1 1 d .
O28 O 0.2812(2) 0.0462(4) 0.3926(2) 0.0310(15) Uani 1 1 d .
O29 O 0.4046(2) -0.1156(4) 0.5966(2) 0.0316(15) Uani 1 1 d .
O30 O 0.1071(2) -0.2002(3) 0.4942(2) 0.0257(13) Uani 1 1 d .
O31 O 0.2386(2) -0.1391(4) 0.3912(2) 0.0349(15) Uani 1 1 d .
O32 O 0.1621(2) -0.2515(4) 0.4172(2) 0.0295(15) Uani 1 1 d .
O33 O 0.1594(2) 0.2201(4) 0.3884(2) 0.0307(15) Uani 1 1 d .
O34 O 0.1702(2) 0.1948(3) 0.5601(2) 0.0286(14) Uani 1 1 d .
O35 O 0.2241(2) 0.3070(3) 0.5042(2) 0.0288(15) Uani 1 1 d .
O36 O 0.3006(2) -0.0477(4) 0.5210(2) 0.0273(14) Uani 1 1 d .
O37 O 0.2512(2) 0.0142(3) 0.5903(2) 0.0255(14) Uani 1 1 d .
O38 O 0.19199(19) -0.0767(3) 0.4825(2) 0.0199(13) Uani 1 1 d .
O39 O 0.2316(2) 0.1054(3) 0.4859(2) 0.0234(14) Uani 1 1 d .
O40 O -0.0198(2) -0.1749(4) 0.4039(2) 0.0354(16) Uani 1 1 d .
O41 O -0.0241(2) 0.0478(4) 0.3643(2) 0.0352(15) Uani 1 1 d .
O42 O -0.0149(2) 0.0913(4) 0.4626(2) 0.0271(14) Uani 1 1 d .
N1 N 0.2245(3) 0.9752(5) 0.8507(3) 0.044(2) Uani 1 1 d .
N2 N 0.5459(3) 0.7783(7) 0.5743(3) 0.068(3) Uani 1 1 d .
N3 N 0.2540(3) 0.4802(5) 0.6843(3) 0.041(2) Uani 1 1 d .
N4 N 0.00604(3) 0.06277(9) 0.19673(4) 0.065(3) Uani 1 1 d D
N5 N 0.49457(4) 0.37761(10) 0.6989(3) 0.070 Uiso 1 1 d D
C1 C -0.0378(3) 0.1082(5) 0.4014(4) 0.032(2) Uani 1 1 d .
C2 C -0.0820(4) 0.1914(6) 0.3709(4) 0.041(3) Uani 1 1 d .
H2A H -0.1178 0.1723 0.3735 0.061 Uiso 1 1 calc R
H2B H -0.0893 0.1997 0.3254 0.061 Uiso 1 1 calc R
H2C H -0.0676 0.2563 0.3940 0.061 Uiso 1 1 calc R
C3 C 0.1839(3) 0.9076(10) 0.7982(4) 0.097(4) Uiso 1 1 d D
H3A H 0.1508 0.9483 0.7693 0.145 Uiso 1 1 calc R
H3B H 0.1708 0.8517 0.8174 0.145 Uiso 1 1 calc R
H3C H 0.2036 0.8786 0.7735 0.145 Uiso 1 1 calc R
C4 C 0.2039(6) 1.0146(10) 0.8966(6) 0.106(5) Uiso 1 1 d .
H4A H 0.1750 1.0681 0.8757 0.160 Uiso 1 1 calc R
H4B H 0.2362 1.0440 0.9341 0.160 Uiso 1 1 calc R
H4C H 0.1867 0.9584 0.9109 0.160 Uiso 1 1 calc R
C5 C 0.2726(4) 0.8944(12) 0.8895(5) 0.140(6) Uiso 1 1 d D
H5A H 0.3028 0.9280 0.9271 0.210 Uiso 1 1 calc R
H5B H 0.2892 0.8666 0.8614 0.210 Uiso 1 1 calc R
H5C H 0.2557 0.8382 0.9043 0.210 Uiso 1 1 calc R
C6 C 0.2546(4) 1.0524(7) 0.8297(4) 0.076(3) Uani 1 1 d .
H6A H 0.2280 1.1082 0.8069 0.114 Uiso 1 1 calc R
H6B H 0.2688 1.0202 0.8005 0.114 Uiso 1 1 calc R
H6C H 0.2872 1.0802 0.8676 0.114 Uiso 1 1 calc R
C7 C 0.6006(7) 0.7361(12) 0.5821(7) 0.138(6) Uiso 1 1 d .
H7A H 0.5940 0.6742 0.5554 0.207 Uiso 1 1 calc R
H7B H 0.6236 0.7184 0.6277 0.207 Uiso 1 1 calc R
H7C H 0.6212 0.7873 0.5685 0.207 Uiso 1 1 calc R
C8 C 0.5588(7) 0.8748(12) 0.6169(7) 0.141(6) Uiso 1 1 d .
H8A H 0.5789 0.9254 0.6022 0.211 Uiso 1 1 calc R
H8B H 0.5832 0.8562 0.6620 0.211 Uiso 1 1 calc R
H8C H 0.5227 0.9045 0.6138 0.211 Uiso 1 1 calc R
C9 C 0.5151(5) 0.7049(9) 0.6010(6) 0.089(5) Uani 1 1 d .
H9A H 0.5057 0.6411 0.5757 0.133 Uiso 1 1 calc R
H9B H 0.4796 0.7370 0.5981 0.133 Uiso 1 1 calc R
H9C H 0.5402 0.6892 0.6464 0.133 Uiso 1 1 calc R
C10 C 0.5070(6) 0.8209(11) 0.5089(6) 0.112(5) Uiso 1 1 d .
H10A H 0.4956 0.7655 0.4767 0.169 Uiso 1 1 calc R
H10B H 0.5275 0.8743 0.4967 0.169 Uiso 1 1 calc R
H10C H 0.4727 0.8508 0.5105 0.169 Uiso 1 1 calc R
C11 C 0.2212(5) 0.5609(8) 0.7067(5) 0.078(4) Uani 1 1 d .
H11A H 0.2002 0.5254 0.7277 0.118 Uiso 1 1 calc R
H11B H 0.1940 0.5990 0.6690 0.118 Uiso 1 1 calc R
H11C H 0.2489 0.6090 0.7373 0.118 Uiso 1 1 calc R
C12 C 0.2136(5) 0.4051(8) 0.6405(5) 0.077(4) Uani 1 1 d .
H12A H 0.2346 0.3545 0.6272 0.115 Uiso 1 1 calc R
H12B H 0.1854 0.4406 0.6022 0.115 Uiso 1 1 calc R
H12C H 0.1936 0.3699 0.6629 0.115 Uiso 1 1 calc R
C13 C 0.2867(4) 0.5353(8) 0.6515(5) 0.083(4) Uani 1 1 d .
H13A H 0.3073 0.4846 0.6375 0.124 Uiso 1 1 calc R
H13B H 0.3144 0.5834 0.6821 0.124 Uiso 1 1 calc R
H13C H 0.2595 0.5733 0.6138 0.124 Uiso 1 1 calc R
C14 C 0.2964(4) 0.4247(7) 0.7430(4) 0.058(3) Uani 1 1 d .
H14A H 0.3171 0.3733 0.7297 0.087 Uiso 1 1 calc R
H14B H 0.2759 0.3905 0.7651 0.087 Uiso 1 1 calc R
H14C H 0.3239 0.4743 0.7725 0.087 Uiso 1 1 calc R
C15 C -0.0121(6) -0.0328(10) 0.2170(6) 0.126(6) Uani 1 1 d .
H15A H 0.0209 -0.0637 0.2530 0.189 Uiso 1 1 calc R
H15B H -0.0268 -0.0811 0.1805 0.189 Uiso 1 1 calc R
H15C H -0.0424 -0.0175 0.2309 0.189 Uiso 1 1 calc R
C16 C -0.0442(5) 0.1139(9) 0.1413(6) 0.107(5) Uani 1 1 d .
H16A H -0.0312 0.1779 0.1292 0.160 Uiso 1 1 calc R
H16B H -0.0747 0.1293 0.1550 0.160 Uiso 1 1 calc R
H16C H -0.0593 0.0673 0.1040 0.160 Uiso 1 1 calc R
C17 C 0.05917(3) 0.0541(7) 0.18459(8) 0.092 Uiso 1 1 d D
H17A H 0.0684 0.1217 0.1725 0.138 Uiso 1 1 calc R
H17B H 0.0521 0.0051 0.1494 0.138 Uiso 1 1 calc R
H17C H 0.0915 0.0300 0.2240 0.138 Uiso 1 1 calc R
C18 C 0.0266(5) 0.12845(13) 0.25701(6) 0.106 Uiso 1 1 d D
H18A H 0.0400 0.1950 0.2485 0.159 Uiso 1 1 calc R
H18B H 0.0583 0.0935 0.2924 0.159 Uiso 1 1 calc R
H18C H -0.0051 0.1395 0.2692 0.159 Uiso 1 1 calc R
C19 C 0.4771(5) 0.3269(9) 0.6376(5) 0.086 Uiso 1 1 d .
H19A H 0.4649 0.3783 0.6029 0.129 Uiso 1 1 calc R
H19B H 0.4451 0.2802 0.6306 0.129 Uiso 1 1 calc R
H19C H 0.5095 0.2874 0.6374 0.129 Uiso 1 1 calc R
C20 C 0.5131(5) 0.2849(9) 0.7430(6) 0.095 Uiso 1 1 d .
H20A H 0.4808 0.2369 0.7310 0.142 Uiso 1 1 calc R
H20B H 0.5254 0.3070 0.7879 0.142 Uiso 1 1 calc R
H20C H 0.5452 0.2507 0.7386 0.142 Uiso 1 1 calc R
C21 C 0.54272(6) 0.45508(14) 0.7165(4) 0.107 Uiso 1 1 d D
H21A H 0.5297 0.5134 0.6865 0.160 Uiso 1 1 calc R
H21B H 0.5759 0.4225 0.7136 0.160 Uiso 1 1 calc R
H21C H 0.5538 0.4796 0.7608 0.160 Uiso 1 1 calc R
C22 C 0.4491(2) 0.4393(10) 0.7078(5) 0.115 Uiso 1 1 d D
H22A H 0.4391 0.4996 0.6794 0.172 Uiso 1 1 calc R
H22B H 0.4637 0.4619 0.7530 0.172 Uiso 1 1 calc R
H22C H 0.4148 0.3967 0.6970 0.172 Uiso 1 1 calc R
O1W O 0.9699(3) 0.6571(4) 0.4758(3) 0.0527(19) Uani 1 1 d .
O2W O 0.0744(3) 0.5533(5) 0.5494(3) 0.064(2) Uani 1 1 d .
O3W O 0.3934(7) 0.6503(12) 0.3948(7) 0.085 Uiso 0.50 1 d P
O4W O 0.5850(5) 0.1156(12) 0.6946(6) 0.068(4) Uani 0.50 1 d P
O5W O 0.4142(7) 0.5231(10) 0.5134(10) 0.107(7) Uani 0.50 1 d P
O6W O -0.1047(8) -0.1523(14) 0.2318(9) 0.109 Uiso 0.50 1 d P

loop_
_atom_site_aniso_label
_atom_site_aniso_U_11
_atom_site_aniso_U_22
_atom_site_aniso_U_33
_atom_site_aniso_U_23
_atom_site_aniso_U_13
_atom_site_aniso_U_12
W1 0.02030(14) 0.02610(14) 0.02087(12) -0.00224(11) 0.00680(10) 0.00179(12)
W2 0.01939(14) 0.02278(14) 0.02670(13) 0.00238(11) 0.00744(11) 0.00134(12)
W3 0.02486(15) 0.02809(15) 0.02070(13) 0.00391(11) 0.00622(11) 0.00013(13)
W4 0.02372(14) 0.03594(16) 0.03079(14) 0.00161(12) 0.01510(11) 0.00347(13)
W5 0.01956(14) 0.02822(15) 0.03352(15) 0.00424(12) 0.00871(12) 0.00583(13)
W6 0.01993(14) 0.02030(13) 0.02667(13) 0.00052(11) 0.00854(11) -0.00018(12)
W7 0.01981(14) 0.02908(15) 0.02058(12) -0.00295(11) 0.00662(11) -0.00200(12)
W8 0.02130(15) 0.02957(15) 0.02413(14) -0.00243(12) 0.00195(12) -0.00307(13)
W9 0.01591(14) 0.03217(16) 0.03348(15) 0.00446(12) 0.00771(11) 0.00038(13)
W10 0.02711(15) 0.03063(15) 0.02535(13) 0.00678(12) 0.01132(11) 0.00036(13)
W11 0.02379(15) 0.02494(14) 0.03406(15) 0.00351(12) 0.00917(12) -0.00486(13)
Er1 0.02434(16) 0.03283(18) 0.02872(16) -0.00133(14) 0.00969(13) 0.00037(15)
P1 0.0157(8) 0.0191(8) 0.0183(7) 0.0027(6) 0.0071(6) 0.0022(7)
O1 0.046(3) 0.040(3) 0.024(2) -0.004(2) 0.010(2) 0.006(3)
O2 0.036(3) 0.033(3) 0.042(3) 0.007(2) 0.017(2) 0.015(2)
O3 0.048(3) 0.049(3) 0.027(2) 0.012(2) 0.013(2) -0.001(3)
O4 0.047(3) 0.052(3) 0.050(3) -0.004(2) 0.034(2) 0.003(3)
O5 0.033(3) 0.033(3) 0.041(3) -0.003(2) 0.007(2) 0.006(2)
O6 0.035(3) 0.025(3) 0.036(3) -0.006(2) 0.008(2) -0.010(2)
O7 0.025(3) 0.046(3) 0.031(2) -0.007(2) 0.011(2) 0.004(2)
O8 0.026(3) 0.053(3) 0.037(3) -0.005(3) 0.003(2) 0.000(3)
O9 0.025(3) 0.043(3) 0.056(3) 0.006(3) 0.012(2) -0.003(3)
O10 0.047(3) 0.045(3) 0.036(3) 0.009(2) 0.019(2) 0.002(3)
O11 0.039(3) 0.032(3) 0.055(3) 0.005(2) 0.017(3) -0.010(2)
O12 0.031(3) 0.036(3) 0.035(3) 0.006(2) 0.010(2) 0.002(2)
O13 0.025(2) 0.028(3) 0.022(2) -0.0064(19) 0.0090(18) -0.006(2)
O14 0.029(3) 0.025(2) 0.027(2) 0.003(2) 0.009(2) 0.001(2)
O15 0.017(2) 0.045(3) 0.039(3) 0.004(2) 0.010(2) -0.002(2)
O16 0.038(3) 0.034(3) 0.034(2) 0.005(2) 0.018(2) 0.004(2)
O17 0.025(2) 0.034(3) 0.034(2) -0.005(2) 0.0150(19) -0.003(2)
O18 0.017(2) 0.040(3) 0.025(2) 0.000(2) 0.0033(19) 0.003(2)
O19 0.038(3) 0.030(3) 0.036(2) -0.001(2) 0.019(2) -0.006(2)
O20 0.028(3) 0.045(3) 0.020(2) 0.003(2) 0.005(2) -0.007(2)
O21 0.027(3) 0.034(3) 0.024(2) 0.002(2) 0.003(2) -0.003(2)
O22 0.024(2) 0.033(3) 0.032(2) 0.010(2) 0.0148(18) 0.004(2)
O23 0.025(2) 0.032(3) 0.033(2) 0.001(2) 0.0133(19) -0.004(2)
O24 0.014(2) 0.031(3) 0.030(2) 0.004(2) 0.0061(19) -0.003(2)
O25 0.017(2) 0.031(3) 0.035(3) 0.002(2) 0.006(2) -0.003(2)
O26 0.021(2) 0.032(3) 0.027(2) 0.002(2) 0.0069(19) -0.005(2)
O27 0.030(3) 0.041(3) 0.037(3) 0.001(2) 0.017(2) 0.009(2)
O28 0.018(2) 0.039(3) 0.034(2) 0.009(2) 0.0093(19) 0.002(2)
O29 0.026(3) 0.035(3) 0.029(2) 0.007(2) 0.007(2) 0.003(2)
O30 0.026(2) 0.026(2) 0.028(2) -0.0028(19) 0.0139(18) -0.002(2)
O31 0.040(3) 0.041(3) 0.031(2) 0.002(2) 0.0227(19) -0.001(2)
O32 0.034(3) 0.024(2) 0.024(2) 0.003(2) 0.007(2) -0.001(2)
O33 0.031(3) 0.031(3) 0.028(2) 0.006(2) 0.011(2) 0.004(2)
O34 0.030(3) 0.021(2) 0.035(2) 0.001(2) 0.014(2) -0.001(2)
O35 0.026(3) 0.024(2) 0.026(2) 0.001(2) 0.001(2) -0.008(2)
O36 0.021(2) 0.034(3) 0.026(2) -0.003(2) 0.0101(18) 0.000(2)
O37 0.024(2) 0.029(3) 0.021(2) 0.0041(19) 0.0061(19) 0.008(2)
O38 0.014(2) 0.017(2) 0.022(2) -0.0018(18) 0.0011(18) -0.0041(19)
O39 0.017(2) 0.020(2) 0.027(2) 0.0076(19) 0.0040(19) 0.0034(19)
O40 0.031(3) 0.033(3) 0.037(3) -0.009(2) 0.010(2) -0.003(2)
O41 0.031(3) 0.037(3) 0.033(3) -0.004(2) 0.010(2) 0.016(2)
O42 0.015(2) 0.043(3) 0.018(2) 0.007(2) 0.0020(18) 0.004(2)
N1 0.054(4) 0.039(4) 0.039(3) -0.016(3) 0.020(3) -0.023(3)
N2 0.053(4) 0.116(7) 0.055(4) 0.029(4) 0.041(3) 0.022(4)
N3 0.040(4) 0.027(3) 0.037(4) -0.002(3) -0.001(3) 0.010(3)
N4 0.044(4) 0.082(6) 0.068(5) 0.007(4) 0.022(4) 0.007(4)
C1 0.009(3) 0.022(4) 0.065(5) 0.013(3) 0.016(3) 0.004(3)
C2 0.037(5) 0.034(4) 0.043(4) 0.019(3) 0.010(4) 0.016(4)
C6 0.131(7) 0.057(6) 0.054(5) -0.012(4) 0.053(5) -0.045(5)
C9 0.049(6) 0.109(9) 0.088(8) 0.017(7) 0.012(6) -0.035(6)
C11 0.087(7) 0.052(6) 0.091(7) -0.004(5) 0.033(6) 0.021(6)
C12 0.084(8) 0.059(6) 0.062(6) -0.025(5) 0.008(6) -0.004(6)
C13 0.074(7) 0.105(8) 0.063(6) 0.038(5) 0.025(5) -0.019(6)
C14 0.067(7) 0.053(5) 0.027(5) 0.007(4) -0.005(5) 0.006(5)
C15 0.105(11) 0.129(10) 0.102(9) 0.079(7) 0.005(8) 0.028(9)
C16 0.079(9) 0.121(8) 0.093(8) 0.077(6) 0.010(7) 0.054(7)
O1W 0.059(3) 0.039(3) 0.067(3) -0.004(3) 0.033(3) 0.008(3)
O2W 0.063(4) 0.048(4) 0.088(4) 0.004(3) 0.040(3) -0.006(3)
O4W 0.028(5) 0.125(11) 0.070(6) 0.025(7) 0.039(4) 0.021(7)
O5W 0.066(10) 0.045(8) 0.163(15) 0.029(9) 0.005(10) -0.028(7)

loop_
_atom_type_symbol
_atom_type_description
_atom_type_scat_dispersion_real
_atom_type_scat_dispersion_imag
_atom_type_scat_source
C C 0.0033 0.0016 'International Tables Vol C Tables 4.2.6.8 and 6.1.1.4'
H H 0.0000 0.0000 'International Tables Vol C Tables 4.2.6.8 and 6.1.1.4'
N N 0.0061 0.0033 'International Tables Vol C Tables 4.2.6.8 and 6.1.1.4'
O O 0.0106 0.0060 'International Tables Vol C Tables 4.2.6.8 and 6.1.1.4'
P P 0.1023 0.0942 'International Tables Vol C Tables 4.2.6.8 and 6.1.1.4'
Er Er -0.2586 4.9576 'International Tables Vol C Tables 4.2.6.8 and 6.1.1.4'
W W -0.8490 6.8722 'International Tables Vol C Tables 4.2.6.8 and 6.1.1.4'

loop_
_geom_angle_atom_site_label_1
_geom_angle_atom_site_label_2
_geom_angle_atom_site_label_3
_geom_angle
_geom_angle_site_symmetry_1
_geom_angle_site_symmetry_3
O1 W1 O26 102.0(2) . .
O1 W1 O32 100.2(2) . .
O26 W1 O32 94.4(2) . .
O1 W1 O22 100.8(2) . .
O26 W1 O22 94.3(2) . .
O32 W1 O22 155.09(18) . .
O1 W1 O31 96.7(2) . .
O26 W1 O31 161.2(2) . .
O32 W1 O31 83.7(2) . .
O22 W1 O31 80.6(2) . .
O1 W1 O38 172.65(19) . .
O26 W1 O38 81.62(18) . .
O32 W1 O38 72.99(17) . .
O22 W1 O38 85.25(17) . .
O31 W1 O38 79.95(18) . .
O2 W2 O23 103.9(2) . .
O2 W2 O34 103.1(2) . .
O23 W2 O34 91.2(2) . .
O2 W2 O33 101.9(2) . .
O23 W2 O33 93.9(2) . .
O34 W2 O33 152.4(2) . .
O2 W2 O35 98.9(2) . .
O23 W2 O35 157.2(2) . .
O34 W2 O35 82.7(2) . .
O33 W2 O35 82.3(2) . .
O2 W2 O39 166.5(2) . .
O23 W2 O39 88.19(19) . .
O34 W2 O39 82.49(19) . .
O33 W2 O39 70.62(18) . .
O35 W2 O39 69.29(17) . .
O3 W3 O24 103.7(2) . .
O3 W3 O14 100.9(3) . .
O24 W3 O14 92.8(2) . .
O3 W3 O18 101.2(3) . .
O24 W3 O18 85.8(2) . .
O14 W3 O18 157.6(2) . .
O3 W3 O21 98.5(2) . .
O24 W3 O21 157.5(2) . .
O14 W3 O21 86.4(2) . .
O18 W3 O21 86.5(2) . .
O3 W3 O37 170.4(2) . .
O24 W3 O37 83.93(17) . .
O14 W3 O37 72.66(19) . .
O18 W3 O37 84.94(19) . .
O21 W3 O37 74.36(17) . .
O4 W4 O31 104.4(2) . .
O4 W4 O28 102.4(2) . .
O31 W4 O28 87.9(2) . .
O4 W4 O27 99.4(2) . .
O31 W4 O27 91.6(2) . .
O28 W4 O27 157.6(2) . .
O4 W4 O15 100.1(2) . .
O31 W4 O15 155.4(2) . .
O28 W4 O15 86.6(2) . .
O27 W4 O15 84.6(2) . .
O4 W4 O36 168.47(19) . .
O31 W4 O36 84.38(19) . .
O28 W4 O36 85.08(19) . .
O27 W4 O36 72.6(2) . .
O15 W4 O36 71.3(2) . .
O5 W5 O13 105.4(2) . .
O5 W5 O18 101.3(2) . .
O13 W5 O18 89.0(2) . .
O5 W5 O27 101.8(2) . .
O13 W5 O27 91.1(2) . .
O18 W5 O27 156.0(2) . .
O5 W5 O29 99.3(2) . .
O13 W5 O29 155.3(2) . .
O18 W5 O29 85.4(2) . .
O27 W5 O29 84.6(2) . .
O5 W5 O36 168.9(2) . .
O13 W5 O36 84.43(18) . .
O18 W5 O36 83.93(19) . .
O27 W5 O36 72.24(19) . .
O29 W5 O36 71.08(17) . .
O6 W6 O30 102.4(2) . .
O6 W6 O24 101.9(2) . .
O30 W6 O24 95.4(2) . .
O6 W6 O32 100.3(2) . .
O30 W6 O32 94.1(2) . .
O24 W6 O32 153.3(2) . .
O6 W6 O13 95.5(2) . .
O30 W6 O13 162.0(2) . .
O24 W6 O13 79.28(19) . .
O32 W6 O13 84.0(2) . .
O6 W6 O38 172.3(2) . .
O30 W6 O38 82.34(19) . .
O24 W6 O38 83.50(17) . .
O32 W6 O38 73.13(17) . .
O13 W6 O38 80.03(17) . .
O7 W7 O12 104.2(3) . .
O7 W7 O34 103.9(2) . .
O12 W7 O34 91.2(2) . .
O7 W7 O14 101.1(2) . .
O12 W7 O14 92.2(2) . .
O34 W7 O14 153.1(2) . .
O7 W7 O17 97.4(2) . .
O12 W7 O17 158.3(2) . .
O34 W7 O17 85.87(19) . .
O14 W7 O17 81.12(19) . .
O7 W7 O37 165.42(17) . .
O12 W7 O37 88.0(2) . .
O34 W7 O37 83.40(19) . .
O14 W7 O37 70.03(19) . .
O17 W7 O37 70.26(18) . .
O8 W8 O17 103.2(2) . .
O8 W8 O25 101.4(2) . .
O17 W8 O25 90.7(2) . .
O8 W8 O21 101.4(2) . .
O17 W8 O21 89.2(2) . .
O25 W8 O21 156.56(19) . .
O8 W8 O16 102.2(2) . .
O17 W8 O16 154.6(2) . .
O25 W8 O16 84.2(2) . .
O21 W8 O16 86.0(2) . .
O8 W8 O37 172.8(2) . .
O17 W8 O37 72.94(18) . .
O25 W8 O37 84.89(17) . .
O21 W8 O37 72.67(17) . .
O16 W8 O37 81.80(18) . .
O9 W9 O16 102.2(3) . .
O9 W9 O19 102.5(2) . .
O16 W9 O19 86.0(2) . .
O9 W9 O29 100.7(2) . .
O16 W9 O29 88.7(2) . .
O19 W9 O29 156.8(2) . .
O9 W9 O15 100.7(3) . .
O16 W9 O15 157.1(2) . .
O19 W9 O15 88.4(2) . .
O29 W9 O15 87.8(2) . .
O9 W9 O36 170.8(2) . .
O16 W9 O36 84.59(19) . .
O19 W9 O36 84.03(18) . .
O29 W9 O36 72.95(18) . .
O15 W9 O36 72.72(19) . .
O10 W10 O33 100.8(2) . .
O10 W10 O22 101.8(2) . .
O33 W10 O22 90.6(2) . .
O10 W10 O28 101.0(2) . .
O33 W10 O28 158.1(2) . .
O22 W10 O28 86.8(2) . .
O10 W10 O20 101.0(2) . .
O33 W10 O20 87.2(2) . .
O22 W10 O20 157.1(2) . .
O28 W10 O20 86.7(2) . .
O10 W10 O39 172.1(2) . .
O33 W10 O39 73.13(18) . .
O22 W10 O39 83.61(18) . .
O28 W10 O39 84.99(19) . .
O20 W10 O39 73.95(18) . .
O11 W11 O35 102.5(2) . .
O11 W11 O20 100.2(2) . .
O35 W11 O20 89.9(2) . .
O11 W11 O25 101.7(2) . .
O35 W11 O25 90.9(2) . .
O20 W11 O25 157.4(2) . .
O11 W11 O19 102.7(2) . .
O35 W11 O19 154.7(2) . .
O20 W11 O19 85.8(2) . .
O25 W11 O19 83.9(2) . .
O11 W11 O39 171.2(2) . .
O35 W11 O39 73.00(18) . .
O20 W11 O39 72.61(19) . .
O25 W11 O39 86.01(17) . .
O19 W11 O39 81.97(18) . .
O23 Er1 O12 70.71(17) . .
O23 Er1 O30 121.17(17) . .
O12 Er1 O30 80.50(16) . .
O23 Er1 O26 77.55(17) . .
O12 Er1 O26 120.22(18) . .
O30 Er1 O26 74.59(16) . .
O23 Er1 O40 147.40(16) . .
O12 Er1 O40 141.82(18) . .
O30 Er1 O40 77.20(16) . .
O26 Er1 O40 82.92(18) . .
O23 Er1 O41 77.31(16) . .
O12 Er1 O41 133.89(16) . .
O30 Er1 O41 145.49(15) . .
O26 Er1 O41 82.66(17) . .
O40 Er1 O41 74.49(16) . .
O23 Er1 O42 131.62(17) . 3_556
O12 Er1 O42 73.41(18) . 3_556
O30 Er1 O42 82.64(17) . 3_556
O26 Er1 O42 150.17(16) . 3_556
O40 Er1 O42 73.31(17) . 3_556
O41 Er1 O42 107.30(17) . 3_556
O23 Er1 O42 80.37(17) . .
O12 Er1 O42 89.52(16) . .
O30 Er1 O42 150.50(17) . .
O26 Er1 O42 133.28(15) . .
O40 Er1 O42 94.88(16) . .
O41 Er1 O42 52.39(16) . .
O42 Er1 O42 67.88(18) 3_556 .
O23 Er1 C1 75.37(19) . .
O12 Er1 C1 111.0(2) . .
O30 Er1 C1 162.98(18) . .
O26 Er1 C1 107.8(2) . .
O40 Er1 C1 86.31(18) . .
O41 Er1 C1 26.6(2) . .
O42 Er1 C1 88.7(2) 3_556 .
O42 Er1 C1 26.0(2) . .
O38 P1 O39 111.7(2) . .
O38 P1 O37 111.4(3) . .
O39 P1 O37 107.9(3) . .
O38 P1 O36 109.7(3) . .
O39 P1 O36 108.3(3) . .
O37 P1 O36 107.7(3) . .
W7 O12 Er1 160.4(3) . .
W5 O13 W6 152.4(3) . .
W3 O14 W7 127.5(3) . .
W9 O15 W4 125.1(3) . .
W9 O16 W8 151.5(3) . .
W8 O17 W7 127.9(3) . .
W5 O18 W3 146.7(2) . .
W9 O19 W11 151.7(3) . .
W11 O20 W10 124.9(3) . .
W8 O21 W3 124.4(2) . .
W10 O22 W1 153.7(2) . .
W2 O23 Er1 159.4(3) . .
W3 O24 W6 156.3(3) . .
W8 O25 W11 151.9(3) . .
W1 O26 Er1 138.3(2) . .
W4 O27 W5 125.3(3) . .
W4 O28 W10 147.3(3) . .
W9 O29 W5 124.9(2) . .
W6 O30 Er1 138.0(3) . .
W4 O31 W1 152.9(3) . .
W1 O32 W6 121.2(2) . .
W10 O33 W2 127.2(2) . .
W7 O34 W2 144.3(3) . .
W11 O35 W2 128.4(2) . .
P1 O36 W9 127.6(3) . .
P1 O36 W5 123.8(3) . .
W9 O36 W5 91.00(15) . .
P1 O36 W4 123.2(2) . .
W9 O36 W4 90.82(18) . .
W5 O36 W4 89.67(16) . .
P1 O37 W3 125.3(3) . .
P1 O37 W7 124.5(2) . .
W3 O37 W7 89.74(17) . .
P1 O37 W8 128.3(3) . .
W3 O37 W8 88.14(13) . .
W7 O37 W8 88.89(15) . .
P1 O38 W6 129.7(2) . .
P1 O38 W1 128.1(3) . .
W6 O38 W1 89.97(14) . .
P1 O39 W10 126.2(3) . .
P1 O39 W11 127.2(2) . .
W10 O39 W11 88.11(16) . .
P1 O39 W2 124.9(3) . .
W10 O39 W2 89.03(13) . .
W11 O39 W2 89.23(14) . .
C1 O41 Er1 94.3(4) . .
C1 O42 Er1 133.7(5) . 3_556
C1 O42 Er1 94.0(4) . .
Er1 O42 Er1 112.12(18) 3_556 .
C4 N1 C6 113.6(8) . .
C4 N1 C3 116.2(8) . .
C6 N1 C3 115.1(7) . .
C4 N1 C5 105.6(8) . .
C6 N1 C5 104.1(8) . .
C3 N1 C5 99.9(7) . .
C7 N2 C10 117.3(10) . .
C7 N2 C9 111.0(10) . .
C10 N2 C9 113.0(9) . .
C7 N2 C8 107.2(10) . .
C10 N2 C8 101.6(9) . .
C9 N2 C8 105.5(10) . .
C12 N3 C14 108.8(7) . .
C12 N3 C13 111.0(8) . .
C14 N3 C13 108.8(7) . .
C12 N3 C11 110.2(8) . .
C14 N3 C11 108.5(7) . .
C13 N3 C11 109.5(7) . .
C15 N4 C18 103.0(6) . .
C15 N4 C17 115.4(7) . .
C18 N4 C17 102.6(5) . .
C15 N4 C16 111.1(7) . .
C18 N4 C16 110.7(6) . .
C17 N4 C16 113.1(6) . .
C19 N5 C22 116.2(6) . .
C19 N5 C20 99.3(7) . .
C22 N5 C20 112.1(8) . .
C19 N5 C21 116.4(7) . .
C22 N5 C21 101.9(5) . .
C20 N5 C21 111.4(5) . .
O42 C1 O41 118.6(6) . .
O42 C1 C2 122.1(8) . .
O41 C1 C2 119.3(7) . .
O42 C1 Er1 60.0(4) . .
O41 C1 Er1 59.1(3) . .
C2 C1 Er1 174.9(6) . .
C1 C2 H2A 109.5 . .
C1 C2 H2B 109.5 . .
H2A C2 H2B 109.5 . .
C1 C2 H2C 109.5 . .
H2A C2 H2C 109.5 . .
H2B C2 H2C 109.5 . .
N1 C3 H3A 109.5 . .
N1 C3 H3B 109.5 . .
H3A C3 H3B 109.5 . .
N1 C3 H3C 109.5 . .
H3A C3 H3C 109.5 . .
H3B C3 H3C 109.5 . .
N1 C4 H4A 109.5 . .
N1 C4 H4B 109.5 . .
H4A C4 H4B 109.5 . .
N1 C4 H4C 109.5 . .
H4A C4 H4C 109.5 . .
H4B C4 H4C 109.5 . .
N1 C5 H5A 109.5 . .
N1 C5 H5B 109.5 . .
H5A C5 H5B 109.5 . .
N1 C5 H5C 109.5 . .
H5A C5 H5C 109.5 . .
H5B C5 H5C 109.5 . .
N1 C6 H6A 109.5 . .
N1 C6 H6B 109.5 . .
H6A C6 H6B 109.5 . .
N1 C6 H6C 109.5 . .
H6A C6 H6C 109.5 . .
H6B C6 H6C 109.5 . .
N2 C7 H7A 109.5 . .
N2 C7 H7B 109.5 . .
H7A C7 H7B 109.5 . .
N2 C7 H7C 109.5 . .
H7A C7 H7C 109.5 . .
H7B C7 H7C 109.5 . .
N2 C8 H8A 109.5 . .
N2 C8 H8B 109.5 . .
H8A C8 H8B 109.5 . .
N2 C8 H8C 109.5 . .
H8A C8 H8C 109.5 . .
H8B C8 H8C 109.5 . .
N2 C9 H9A 109.5 . .
N2 C9 H9B 109.5 . .
H9A C9 H9B 109.5 . .
N2 C9 H9C 109.5 . .
H9A C9 H9C 109.5 . .
H9B C9 H9C 109.5 . .
N2 C10 H10A 109.5 . .
N2 C10 H10B 109.5 . .
H10A C10 H10B 109.5 . .
N2 C10 H10C 109.5 . .
H10A C10 H10C 109.5 . .
H10B C10 H10C 109.5 . .
N3 C11 H11A 109.5 . .
N3 C11 H11B 109.5 . .
H11A C11 H11B 109.5 . .
N3 C11 H11C 109.5 . .
H11A C11 H11C 109.5 . .
H11B C11 H11C 109.5 . .
N3 C12 H12A 109.5 . .
N3 C12 H12B 109.5 . .
H12A C12 H12B 109.5 . .
N3 C12 H12C 109.5 . .
H12A C12 H12C 109.5 . .
H12B C12 H12C 109.5 . .
N3 C13 H13A 109.5 . .
N3 C13 H13B 109.5 . .
H13A C13 H13B 109.5 . .
N3 C13 H13C 109.5 . .
H13A C13 H13C 109.5 . .
H13B C13 H13C 109.5 . .
N3 C14 H14A 109.5 . .
N3 C14 H14B 109.5 . .
H14A C14 H14B 109.5 . .
N3 C14 H14C 109.5 . .
H14A C14 H14C 109.5 . .
H14B C14 H14C 109.5 . .
N4 C15 H15A 109.5 . .
N4 C15 H15B 109.5 . .
H15A C15 H15B 109.5 . .
N4 C15 H15C 109.5 . .
H15A C15 H15C 109.5 . .
H15B C15 H15C 109.5 . .
N4 C16 H16A 109.5 . .
N4 C16 H16B 109.5 . .
H16A C16 H16B 109.5 . .
N4 C16 H16C 109.5 . .
H16A C16 H16C 109.5 . .
H16B C16 H16C 109.5 . .
N4 C17 H17A 109.5 . .
N4 C17 H17B 109.5 . .
H17A C17 H17B 109.5 . .
N4 C17 H17C 109.5 . .
H17A C17 H17C 109.5 . .
H17B C17 H17C 109.5 . .
N4 C18 H18A 109.5 . .
N4 C18 H18B 109.5 . .
H18A C18 H18B 109.5 . .
N4 C18 H18C 109.5 . .
H18A C18 H18C 109.5 . .
H18B C18 H18C 109.5 . .
N5 C19 H19A 109.5 . .
N5 C19 H19B 109.5 . .
H19A C19 H19B 109.5 . .
N5 C19 H19C 109.5 . .
H19A C19 H19C 109.5 . .
H19B C19 H19C 109.5 . .
N5 C20 H20A 109.5 . .
N5 C20 H20B 109.5 . .
H20A C20 H20B 109.5 . .
N5 C20 H20C 109.5 . .
H20A C20 H20C 109.5 . .
H20B C20 H20C 109.5 . .
N5 C21 H21A 109.5 . .
N5 C21 H21B 109.5 . .
H21A C21 H21B 109.5 . .
N5 C21 H21C 109.5 . .
H21A C21 H21C 109.5 . .
H21B C21 H21C 109.5 . .
N5 C22 H22A 109.5 . .
N5 C22 H22B 109.5 . .
H22A C22 H22B 109.5 . .
N5 C22 H22C 109.5 . .
H22A C22 H22C 109.5 . .
H22B C22 H22C 109.5 . .

loop_
_geom_bond_atom_site_label_1
_geom_bond_atom_site_label_2
_geom_bond_distance
_geom_bond_site_symmetry_2
W1 O1 1.724(5) .
W1 O26 1.754(5) .
W1 O32 1.918(5) .
W1 O22 1.925(5) .
W1 O31 2.063(5) .
W1 O38 2.392(4) .
W2 O2 1.709(5) .
W2 O23 1.775(5) .
W2 O34 1.911(5) .
W2 O33 1.950(5) .
W2 O35 2.065(5) .
W2 O39 2.497(5) .
W3 O3 1.701(5) .
W3 O24 1.871(4) .
W3 O14 1.895(5) .
W3 O18 1.924(5) .
W3 O21 1.940(5) .
W3 O37 2.414(4) .
W4 O4 1.727(6) .
W4 O31 1.822(5) .
W4 O28 1.903(5) .
W4 O27 1.914(5) .
W4 O15 1.955(5) .
W4 O36 2.430(5) .
W5 O5 1.720(5) .
W5 O13 1.794(4) .
W5 O18 1.908(5) .
W5 O27 1.941(5) .
W5 O29 1.975(5) .
W5 O36 2.428(5) .
W6 O6 1.730(5) .
W6 O30 1.757(5) .
W6 O24 1.943(5) .
W6 O32 1.944(5) .
W6 O13 2.086(5) .
W6 O38 2.368(4) .
W7 O7 1.709(6) .
W7 O12 1.743(5) .
W7 O34 1.907(5) .
W7 O14 1.960(4) .
W7 O17 2.043(4) .
W7 O37 2.486(5) .
W8 O8 1.714(5) .
W8 O17 1.839(5) .
W8 O25 1.907(5) .
W8 O21 1.921(5) .
W8 O16 1.937(6) .
W8 O37 2.496(4) .
W9 O9 1.706(5) .
W9 O16 1.897(6) .
W9 O19 1.902(5) .
W9 O29 1.904(5) .
W9 O15 1.916(5) .
W9 O36 2.394(5) .
W10 O10 1.704(5) .
W10 O33 1.901(5) .
W10 O22 1.906(5) .
W10 O28 1.921(5) .
W10 O20 1.932(5) .
W10 O39 2.421(5) .
W11 O11 1.706(5) .
W11 O35 1.822(5) .
W11 O20 1.917(5) .
W11 O25 1.923(5) .
W11 O19 1.935(5) .
W11 O39 2.487(4) .
Er1 O23 2.328(5) .
Er1 O12 2.337(5) .
Er1 O30 2.350(4) .
Er1 O26 2.383(5) .
Er1 O40 2.426(5) .
Er1 O41 2.462(5) .
Er1 O42 2.483(5) 3_556
Er1 O42 2.485(5) .
Er1 C1 2.861(7) .
P1 O38 1.515(4) .
P1 O39 1.521(5) .
P1 O37 1.523(5) .
P1 O36 1.567(5) .
O41 C1 1.284(10) .
O42 C1 1.257(9) .
O42 Er1 2.483(5) 3_556
N1 C4 1.427(16) .
N1 C6 1.438(12) .
N1 C3 1.462(11) .
N1 C5 1.542(13) .
N2 C7 1.420(18) .
N2 C10 1.474(14) .
N2 C9 1.492(14) .
N2 C8 1.503(17) .
N3 C12 1.435(11) .
N3 C14 1.471(10) .
N3 C13 1.492(13) .
N3 C11 1.531(13) .
N4 C15 1.439(13) .
N4 C18 1.4799(9) .
N4 C17 1.4800(9) .
N4 C16 1.491(10) .
N5 C19 1.406(12) .
N5 C22 1.473(10) .
N5 C20 1.480(12) .
N5 C21 1.4799(10) .
C1 C2 1.475(10) .
C2 H2A 0.9600 .
C2 H2B 0.9600 .
C2 H2C 0.9600 .
C3 H3A 0.9600 .
C3 H3B 0.9600 .
C3 H3C 0.9600 .
C4 H4A 0.9600 .
C4 H4B 0.9600 .
C4 H4C 0.9600 .
C5 H5A 0.9600 .
C5 H5B 0.9600 .
C5 H5C 0.9600 .
C6 H6A 0.9600 .
C6 H6B 0.9600 .
C6 H6C 0.9600 .
C7 H7A 0.9600 .
C7 H7B 0.9600 .
C7 H7C 0.9600 .
C8 H8A 0.9600 .
C8 H8B 0.9600 .
C8 H8C 0.9600 .
C9 H9A 0.9600 .
C9 H9B 0.9600 .
C9 H9C 0.9600 .
C10 H10A 0.9600 .
C10 H10B 0.9600 .
C10 H10C 0.9600 .
C11 H11A 0.9600 .
C11 H11B 0.9600 .
C11 H11C 0.9600 .
C12 H12A 0.9600 .
C12 H12B 0.9600 .
C12 H12C 0.9600 .
C13 H13A 0.9600 .
C13 H13B 0.9600 .
C13 H13C 0.9600 .
C14 H14A 0.9600 .
C14 H14B 0.9600 .
C14 H14C 0.9600 .
C15 H15A 0.9600 .
C15 H15B 0.9600 .
C15 H15C 0.9600 .
C16 H16A 0.9600 .
C16 H16B 0.9600 .
C16 H16C 0.9600 .
C17 H17A 0.9600 .
C17 H17B 0.9600 .
C17 H17C 0.9600 .
C18 H18A 0.9600 .
C18 H18B 0.9600 .
C18 H18C 0.9600 .
C19 H19A 0.9600 .
C19 H19B 0.9600 .
C19 H19C 0.9600 .
C20 H20A 0.9600 .
C20 H20B 0.9600 .
C20 H20C 0.9600 .
C21 H21A 0.9600 .
C21 H21B 0.9600 .
C21 H21C 0.9600 .
C22 H22A 0.9600 .
C22 H22B 0.9600 .
C22 H22C 0.9600 .
